data_4130399
loop_
_publ_author_name
'Xie, Jianhui'
'Man, Wai-Lun'
'Wong, Chun-Yuen'
'Chang, Xiaoyong'
'Che, Chi-Ming'
'Lau, Tai-Chu'

_publ_section_title
;
 Four-Electron Oxidation of Phenols to p-Benzoquinone Imines by a
 (Salen)ruthenium(VI) Nitrido Complex.
;
_journal_issue 18
_journal_name_full 'Journal of the American Chemical Society'
_journal_page_first 5817
_journal_page_last 5820
_journal_paper_doi 10.1021/jacs.6b02923
_journal_volume 138
_journal_year 2016
_chemical_formula_moiety 'C31 H30 N4 O3 Ru, 2(C H2 Cl2), 0.5(C H4 O), 2(F3 P0.5)'
_chemical_formula_sum 'C33.5 H36 Cl4 F6 N4 O3.5 P Ru'
_chemical_formula_weight 938.50
_space_group_crystal_system triclinic
_space_group_IT_number 2
_space_group_name_Hall '-P 1'
_space_group_name_H-M_alt 'P -1'
_atom_sites_solution_hydrogens geom
_audit_creation_date 2015-11-01
_audit_creation_method
;
Olex2 1.2-alpha
(compiled 2015.10.28 svn.r3245 for OlexSys, GUI svn.r5128)
;
_cell_angle_alpha 71.1540(10)
_cell_angle_beta 82.2680(10)
_cell_angle_gamma 71.9180(10)
_cell_formula_units_Z 2
_cell_length_a 12.1017(4)
_cell_length_b 12.7507(4)
_cell_length_c 14.0794(5)
_cell_measurement_reflns_used 9960
_cell_measurement_temperature 100
_cell_measurement_theta_max 67.05
_cell_measurement_theta_min 3.82
_cell_volume 1953.09(11)
_computing_molecular_graphics 'Olex2 (Dolomanov et al., 2009)'
_computing_publication_material 'Olex2 (Dolomanov et al., 2009)'
_computing_structure_refinement 'XL (Sheldrick, 2008)'
_computing_structure_solution 'XT (Sheldrick, 2015)'
_diffrn_ambient_temperature 100
_diffrn_measured_fraction_theta_full 0.976
_diffrn_measured_fraction_theta_max 0.976
_diffrn_measurement_device_type 'Bruker APEX-II CCD'
_diffrn_measurement_method '\f and \w scans'
_diffrn_radiation_type CuK\a
_diffrn_radiation_wavelength 1.54178
_diffrn_reflns_av_unetI/netI 0.0356
_diffrn_reflns_Laue_measured_fraction_full 0.976
_diffrn_reflns_Laue_measured_fraction_max 0.976
_diffrn_reflns_limit_h_max 14
_diffrn_reflns_limit_h_min -14
_diffrn_reflns_limit_k_max 15
_diffrn_reflns_limit_k_min -14
_diffrn_reflns_limit_l_max 16
_diffrn_reflns_limit_l_min 0
_diffrn_reflns_number 6908
_diffrn_reflns_point_group_measured_fraction_full 0.976
_diffrn_reflns_point_group_measured_fraction_max 0.976
_diffrn_reflns_theta_full 67.679
_diffrn_reflns_theta_max 67.684
_diffrn_reflns_theta_min 3.319
_diffrn_standards_number 0
_exptl_absorpt_coefficient_mu 6.771
_exptl_absorpt_correction_T_max 0.752878
_exptl_absorpt_correction_T_min 0.556146
_exptl_absorpt_correction_type multi-scan
_exptl_absorpt_process_details
;
 TWINABS-2012/1 (Bruker,2012) was used for absorption correction.
 
For component 1:
 wR2(int) was 0.0842 before and 0.0496 after correction.
 The Ratio of minimum to maximum transmission is 0.74.
 The \l/2 correction factor is Not present

Final HKLF 4 output contains 14245 reflections, Rint = 0.0307
 (11579 with I > 3sig(I), Rint = 0.0299)
;
_exptl_crystal_colour black
_exptl_crystal_colour_primary black
_exptl_crystal_density_diffrn 1.596
_exptl_crystal_description block
_exptl_crystal_F_000 948
_exptl_crystal_size_max 0.2
_exptl_crystal_size_mid 0.2
_exptl_crystal_size_min 0.2
_refine_diff_density_max 2.057
_refine_diff_density_min -2.171
_refine_diff_density_rms 0.168
_refine_ls_extinction_method none
_refine_ls_goodness_of_fit_ref 1.085
_refine_ls_hydrogen_treatment constr
_refine_ls_matrix_type full
_refine_ls_number_parameters 481
_refine_ls_number_reflns 6908
_refine_ls_number_restraints 1
_refine_ls_restrained_S_all 1.085
_refine_ls_R_factor_all 0.0753
_refine_ls_R_factor_gt 0.0740
_refine_ls_shift/su_max 0.000
_refine_ls_shift/su_mean 0.000
_refine_ls_structure_factor_coef Fsqd
_refine_ls_weighting_details 'w=1/[\s^2^(Fo^2^)+(0.1139P)^2^+11.9926P] where P=(Fo^2^+2Fc^2^)/3'
_refine_ls_weighting_scheme calc
_refine_ls_wR_factor_gt 0.2049
_refine_ls_wR_factor_ref 0.2063
_reflns_Friedel_coverage 0.000
_reflns_number_gt 6736
_reflns_number_total 6908
_reflns_threshold_expression 'I > 2\s(I)'
_cod_data_source_file ja6b02923_si_003.cif
_cod_data_source_block twin4
_cod_original_cell_volume 1953.10(11)
_cod_original_formula_sum 'C33.50 H36 Cl4 F6 N4 O3.50 P Ru'
_cod_database_code 4130399
_shelx_space_group_comment
;
The symmetry employed for this shelxl refinement is uniquely defined
by the following loop, which should always be used as a source of
symmetry information in preference to the above space-group names.
They are only intended as comments.
;
_olex2_refinement_description
;
1. Twinned data refinement
 Scales: 0.941(4) 0.059(4)
2. Fixed Uiso
 At 1.2 times of:
  All C(H) groups, All C(H,H) groups, All N(H) groups
 At 1.5 times of:
  All C(H,H,H) groups, All O(H) groups
3. Restrained distances
 O4-C34
 1.42 with sigma of 0.02
4. Uiso/Uaniso restraints and constraints
Uiso(O4) = Uiso(C34)
5. Others
 Fixed Sof: O4(0.5) H4A(0.5) C34(0.5) H34A(0.5) H34B(0.5) H34C(0.5)
6.a Ternary CH refined with riding coordinates:
 C8(H8), C13(H13)
6.b Secondary CH2 refined with riding coordinates:
 C9(H9A,H9B), C10(H10A,H10B), C11(H11A,H11B), C12(H12A,H12B), C33(H33A,H33B),
 C32(H32A,H32B)
6.c Aromatic/amide H refined with riding coordinates:
 N3(H3), C2(H2), C3(H3A), C4(H4), C5(H5), C7(H7), C14(H14), C16(H16), C17(H17),
  C18(H18), C19(H19), C21(H21), C22(H22), C23(H23), C24(H24), C25(H25),
 C27(H27), C28(H28), C30(H30), C31(H31)
6.d Tetrahedral OH refined with riding coordinates:
 O4(H4A)
6.e Idealised Me refined as rotating group:
 C34(H34A,H34B,H34C)
;
_shelx_shelxl_version_number 2014/7
_olex2_submission_special_instructions 'No special instructions were received'

loop_
_space_group_symop_operation_xyz
'x, y, z'
'-x, -y, -z'

loop_
_atom_site_label
_atom_site_type_symbol
_atom_site_fract_x
_atom_site_fract_y
_atom_site_fract_z
_atom_site_U_iso_or_equiv
_atom_site_adp_type
_atom_site_occupancy
_atom_site_site_symmetry_order
_atom_site_calc_flag
_atom_site_refinement_flags_posn
_atom_site_refinement_flags_adp
_atom_site_refinement_flags_occupancy
_atom_site_disorder_assembly
_atom_site_disorder_group
Ru1 Ru 0.48250(3) 0.76376(4) 0.77570(3) 0.02278(18) Uani 1 1 d . . . . .
O1 O 0.3779(4) 0.9170(4) 0.7045(3) 0.0372(10) Uani 1 1 d . . . . .
O2 O 0.3941(3) 0.7450(4) 0.9086(3) 0.0279(9) Uani 1 1 d . . . . .
O3 O -0.0789(4) 0.7663(6) 0.7255(4) 0.0578(16) Uani 1 1 d . . . . .
N1 N 0.5793(4) 0.7558(5) 0.6485(4) 0.0333(12) Uani 1 1 d . . . . .
N2 N 0.6052(4) 0.6154(4) 0.8334(4) 0.0275(10) Uani 1 1 d . . . . .
N3 N 0.3842(4) 0.6890(5) 0.7275(4) 0.0286(10) Uani 1 1 d . . . . .
H3 H 0.4242 0.6351 0.6998 0.034 Uiso 1 1 calc R . . . .
N4 N 0.5717(4) 0.8542(4) 0.8263(4) 0.0273(10) Uani 1 1 d . . . . .
C1 C 0.3547(6) 0.9445(7) 0.6088(5) 0.0444(18) Uani 1 1 d . . . . .
C2 C 0.2510(7) 1.0319(8) 0.5752(7) 0.059(2) Uani 1 1 d . . . . .
H2 H 0.2013 1.0675 0.6212 0.071 Uiso 1 1 calc R . . . .
C3 C 0.2211(9) 1.0662(9) 0.4767(9) 0.081(4) Uani 1 1 d . . . . .
H3A H 0.1502 1.1242 0.4560 0.097 Uiso 1 1 calc R . . . .
C4 C 0.2926(10) 1.0177(10) 0.4070(7) 0.080(4) Uani 1 1 d . . . . .
H4 H 0.2705 1.0415 0.3394 0.096 Uiso 1 1 calc R . . . .
C5 C 0.3944(8) 0.9359(10) 0.4364(6) 0.066(3) Uani 1 1 d . . . . .
H5 H 0.4445 0.9054 0.3877 0.079 Uiso 1 1 calc R . . . .
C6 C 0.4286(7) 0.8942(8) 0.5377(5) 0.0467(19) Uani 1 1 d . . . . .
C7 C 0.5395(6) 0.8109(7) 0.5594(5) 0.0441(18) Uani 1 1 d . . . . .
H7 H 0.5881 0.7945 0.5041 0.053 Uiso 1 1 calc R . . . .
C8 C 0.6944(5) 0.6696(6) 0.6669(5) 0.0352(14) Uani 1 1 d . . . . .
H8 H 0.7458 0.7041 0.6899 0.042 Uiso 1 1 calc R . . . .
C9 C 0.7561(6) 0.6303(8) 0.5772(6) 0.052(2) Uani 1 1 d . . . . .
H9A H 0.7052 0.5999 0.5502 0.062 Uiso 1 1 calc R . . . .
H9B H 0.7721 0.6970 0.5235 0.062 Uiso 1 1 calc R . . . .
C10 C 0.8688(7) 0.5377(10) 0.6081(8) 0.071(3) Uani 1 1 d . . . . .
H10A H 0.9228 0.5715 0.6271 0.085 Uiso 1 1 calc R . . . .
H10B H 0.9049 0.5096 0.5502 0.085 Uiso 1 1 calc R . . . .
C11 C 0.8515(7) 0.4367(8) 0.6955(9) 0.067(3) Uani 1 1 d . . . . .
H11A H 0.9280 0.3798 0.7149 0.080 Uiso 1 1 calc R . . . .
H11B H 0.8036 0.3981 0.6748 0.080 Uiso 1 1 calc R . . . .
C12 C 0.7920(6) 0.4765(7) 0.7854(7) 0.0485(19) Uani 1 1 d . . . . .
H12A H 0.7788 0.4097 0.8408 0.058 Uiso 1 1 calc R . . . .
H12B H 0.8422 0.5102 0.8095 0.058 Uiso 1 1 calc R . . . .
C13 C 0.6765(5) 0.5664(6) 0.7544(5) 0.0341(14) Uani 1 1 d . . . . .
H13 H 0.6287 0.5296 0.7299 0.041 Uiso 1 1 calc R . . . .
C14 C 0.6269(5) 0.5714(5) 0.9275(5) 0.0320(13) Uani 1 1 d . . . . .
H14 H 0.6914 0.5046 0.9466 0.038 Uiso 1 1 calc R . . . .
C15 C 0.5608(6) 0.6161(5) 1.0053(4) 0.0311(13) Uani 1 1 d . . . . .
C16 C 0.6102(7) 0.5733(7) 1.1000(5) 0.0478(18) Uani 1 1 d . . . . .
H16 H 0.6856 0.5198 1.1082 0.057 Uiso 1 1 calc R . . . .
C17 C 0.5524(8) 0.6067(8) 1.1814(5) 0.058(2) Uani 1 1 d . . . . .
H17 H 0.5887 0.5791 1.2440 0.070 Uiso 1 1 calc R . . . .
C18 C 0.4404(8) 0.6813(8) 1.1705(5) 0.054(2) Uani 1 1 d . . . . .
H18 H 0.3991 0.7025 1.2270 0.064 Uiso 1 1 calc R . . . .
C19 C 0.3883(6) 0.7251(6) 1.0794(5) 0.0368(14) Uani 1 1 d . . . . .
H19 H 0.3110 0.7749 1.0742 0.044 Uiso 1 1 calc R . . . .
C20 C 0.4480(5) 0.6972(5) 0.9936(4) 0.0284(12) Uani 1 1 d . . . . .
C21 C 0.6822(5) 0.8147(6) 0.8541(5) 0.0310(13) Uani 1 1 d . . . . .
H21 H 0.7291 0.7432 0.8451 0.037 Uiso 1 1 calc R . . . .
C22 C 0.7303(6) 0.8742(7) 0.8954(5) 0.0393(15) Uani 1 1 d . . . . .
H22 H 0.8091 0.8434 0.9142 0.047 Uiso 1 1 calc R . . . .
C23 C 0.6650(8) 0.9774(7) 0.9092(6) 0.0497(19) Uani 1 1 d . . . . .
H23 H 0.6967 1.0187 0.9385 0.060 Uiso 1 1 calc R . . . .
C24 C 0.5506(7) 1.0196(7) 0.8790(6) 0.0479(18) Uani 1 1 d . . . . .
H24 H 0.5032 1.0919 0.8859 0.057 Uiso 1 1 calc R . . . .
C25 C 0.5062(6) 0.9561(6) 0.8390(5) 0.0352(14) Uani 1 1 d . . . . .
H25 H 0.4275 0.9849 0.8198 0.042 Uiso 1 1 calc R . . . .
C26 C 0.2720(5) 0.7073(6) 0.7305(4) 0.0309(13) Uani 1 1 d . . . . .
C27 C 0.1923(5) 0.7833(6) 0.7836(5) 0.0356(14) Uani 1 1 d . . . . .
H27 H 0.2220 0.8204 0.8188 0.043 Uiso 1 1 calc R . . . .
C28 C 0.0773(6) 0.8010(7) 0.7829(6) 0.0466(18) Uani 1 1 d . . . . .
H28 H 0.0267 0.8506 0.8182 0.056 Uiso 1 1 calc R . . . .
C29 C 0.0275(5) 0.7465(7) 0.7296(5) 0.0454(19) Uani 1 1 d . . . . .
C30 C 0.1080(7) 0.6692(9) 0.6791(6) 0.056(2) Uani 1 1 d . . . . .
H30 H 0.0782 0.6307 0.6454 0.068 Uiso 1 1 calc R . . . .
C31 C 0.2240(6) 0.6504(8) 0.6786(6) 0.0470(18) Uani 1 1 d . . . . .
H31 H 0.2745 0.5998 0.6443 0.056 Uiso 1 1 calc R . . . .
Cl3 Cl 0.1986(4) 1.3504(6) 0.6905(3) 0.1451(19) Uani 1 1 d . . . . .
Cl4 Cl 0.1983(7) 1.1424(5) 0.8471(5) 0.189(3) Uani 1 1 d . . . . .
C33 C 0.1770(13) 1.2856(14) 0.8215(11) 0.104(5) Uani 1 1 d . . . . .
H33A H 0.2318 1.2991 0.8594 0.125 Uiso 1 1 calc R . . . .
H33B H 0.0968 1.3217 0.8431 0.125 Uiso 1 1 calc R . . . .
O4 O 0.079(2) 0.928(2) 1.003(2) 0.140(7) Uiso 0.5 1 d D . . A -1
H4A H 0.1209 0.9279 0.9504 0.211 Uiso 0.5 1 calc R . . A -1
C34 C 0.043(3) 0.829(3) 1.036(3) 0.140(7) Uiso 0.5 1 d D . . A -1
H34A H 0.0353 0.8058 0.9780 0.211 Uiso 0.5 1 calc GR . . A -1
H34B H -0.0317 0.8444 1.0726 0.211 Uiso 0.5 1 calc GR . . A -1
H34C H 0.1011 0.7671 1.0803 0.211 Uiso 0.5 1 calc GR . . A -1
P2 P 0.5000 0.5000 0.5000 0.0423(6) Uani 1 2 d S T P . .
F4 F 0.5029(5) 0.5547(6) 0.5861(4) 0.0789(19) Uani 1 1 d . . . . .
F5 F 0.5622(13) 0.5816(11) 0.4282(5) 0.182(6) Uani 1 1 d . . . . .
F6 F 0.6223(9) 0.4245(14) 0.5252(12) 0.213(8) Uani 1 1 d . . . . .
Cl0A Cl 0.0283(4) 0.7617(4) 0.4364(3) 0.1224(13) Uani 1 1 d . . . . .
Cl1A Cl 0.1580(6) 0.8786(4) 0.2717(4) 0.168(2) Uani 1 1 d . . . . .
C32 C 0.1435(15) 0.8177(14) 0.4090(12) 0.114(5) Uani 1 1 d . . . . .
H32A H 0.2155 0.7563 0.4345 0.137 Uiso 1 1 calc R . . . .
H32B H 0.1310 0.8788 0.4415 0.137 Uiso 1 1 calc R . . . .
P1 P 1.0000 0.5000 1.0000 0.0439(6) Uani 1 2 d S T P . .
F1 F 0.8818(5) 0.5958(6) 0.9667(5) 0.095(2) Uani 1 1 d . . . . .
F2 F 1.0366(5) 0.5134(6) 0.8852(4) 0.0804(17) Uani 1 1 d . . . . .
F3 F 1.0544(8) 0.5985(7) 0.9990(5) 0.107(3) Uani 1 1 d . . . . .

loop_
_atom_site_aniso_label
_atom_site_aniso_U_11
_atom_site_aniso_U_22
_atom_site_aniso_U_33
_atom_site_aniso_U_23
_atom_site_aniso_U_13
_atom_site_aniso_U_12
Ru1 0.0188(3) 0.0324(3) 0.0192(3) -0.00578(18) -0.00143(16) -0.01175(18)
O1 0.034(2) 0.047(3) 0.028(2) 0.000(2) -0.0072(18) -0.018(2)
O2 0.026(2) 0.034(2) 0.024(2) -0.0071(17) -0.0007(16) -0.0111(17)
O3 0.021(2) 0.084(4) 0.048(3) 0.015(3) -0.011(2) -0.021(2)
N1 0.029(3) 0.058(3) 0.026(3) -0.016(2) 0.002(2) -0.027(2)
N2 0.020(2) 0.040(3) 0.032(3) -0.014(2) -0.0016(19) -0.017(2)
N3 0.022(2) 0.043(3) 0.023(2) -0.008(2) 0.0007(18) -0.015(2)
N4 0.034(3) 0.032(3) 0.019(2) -0.005(2) 0.0011(19) -0.019(2)
C1 0.039(4) 0.055(4) 0.034(4) 0.015(3) -0.012(3) -0.031(3)
C2 0.046(4) 0.059(5) 0.055(5) 0.023(4) -0.019(4) -0.026(4)
C3 0.065(6) 0.079(7) 0.075(7) 0.049(6) -0.046(6) -0.047(5)
C4 0.085(7) 0.109(8) 0.039(5) 0.036(5) -0.031(5) -0.067(7)
C5 0.067(6) 0.110(8) 0.030(4) 0.009(4) -0.011(4) -0.065(6)
C6 0.044(4) 0.075(5) 0.024(3) 0.008(3) -0.009(3) -0.043(4)
C7 0.045(4) 0.078(5) 0.027(3) -0.016(3) 0.005(3) -0.045(4)
C8 0.021(3) 0.060(4) 0.041(4) -0.028(3) 0.005(2) -0.023(3)
C9 0.038(4) 0.092(6) 0.054(5) -0.048(5) 0.019(3) -0.039(4)
C10 0.034(4) 0.111(8) 0.109(8) -0.083(7) 0.034(5) -0.041(5)
C11 0.028(4) 0.072(6) 0.121(9) -0.061(6) 0.011(4) -0.015(4)
C12 0.023(3) 0.048(4) 0.085(6) -0.036(4) 0.001(3) -0.010(3)
C13 0.021(3) 0.045(4) 0.050(4) -0.026(3) 0.002(3) -0.016(3)
C14 0.025(3) 0.032(3) 0.040(4) -0.005(3) -0.006(3) -0.012(2)
C15 0.036(3) 0.033(3) 0.023(3) 0.003(2) -0.006(2) -0.019(3)
C16 0.052(4) 0.059(5) 0.030(4) 0.004(3) -0.014(3) -0.025(4)
C17 0.073(6) 0.080(6) 0.024(4) 0.002(4) -0.012(4) -0.041(5)
C18 0.083(6) 0.068(5) 0.026(3) -0.015(3) 0.010(4) -0.047(5)
C19 0.052(4) 0.039(3) 0.026(3) -0.009(3) 0.008(3) -0.027(3)
C20 0.039(3) 0.030(3) 0.022(3) -0.005(2) -0.001(2) -0.022(3)
C21 0.032(3) 0.039(3) 0.029(3) -0.010(3) 0.004(2) -0.022(3)
C22 0.041(4) 0.058(4) 0.031(3) -0.014(3) 0.002(3) -0.031(3)
C23 0.069(5) 0.059(5) 0.043(4) -0.026(4) 0.004(4) -0.039(4)
C24 0.061(5) 0.043(4) 0.048(4) -0.021(3) 0.006(4) -0.021(4)
C25 0.042(4) 0.035(3) 0.029(3) -0.009(3) 0.002(3) -0.014(3)
C26 0.023(3) 0.047(4) 0.023(3) 0.000(3) -0.003(2) -0.019(3)
C27 0.024(3) 0.045(4) 0.035(3) -0.005(3) -0.002(2) -0.012(3)
C28 0.024(3) 0.056(4) 0.045(4) -0.001(3) -0.002(3) -0.007(3)
C29 0.023(3) 0.066(5) 0.034(4) 0.014(3) -0.007(3) -0.022(3)
C30 0.032(4) 0.097(7) 0.051(5) -0.020(5) -0.003(3) -0.036(4)
C31 0.028(3) 0.082(6) 0.045(4) -0.026(4) 0.001(3) -0.029(4)
Cl3 0.136(3) 0.238(6) 0.110(3) -0.090(4) 0.042(3) -0.101(4)
Cl4 0.247(7) 0.146(4) 0.156(5) -0.059(4) -0.066(5) 0.008(5)
C33 0.091(9) 0.146(13) 0.094(9) -0.068(10) -0.002(7) -0.027(9)
P2 0.0410(13) 0.0838(19) 0.0271(11) -0.0340(12) 0.0127(10) -0.0401(13)
F4 0.068(3) 0.155(6) 0.072(3) -0.087(4) 0.033(3) -0.072(4)
F5 0.353(16) 0.263(12) 0.052(4) -0.062(6) 0.052(6) -0.269(13)
F6 0.112(7) 0.298(16) 0.270(15) -0.227(15) -0.098(9) 0.071(9)
Cl0A 0.117(3) 0.145(4) 0.118(3) -0.054(3) 0.019(2) -0.050(3)
Cl1A 0.249(6) 0.100(3) 0.122(3) -0.012(2) 0.075(4) -0.062(3)
C32 0.141(13) 0.097(10) 0.121(12) -0.019(9) -0.014(10) -0.067(10)
P1 0.0273(12) 0.0564(16) 0.0333(13) 0.0120(11) -0.0078(9) -0.0153(11)
F1 0.055(3) 0.111(5) 0.079(4) -0.004(4) -0.026(3) 0.016(3)
F2 0.082(4) 0.093(4) 0.040(3) 0.008(3) 0.003(3) -0.020(3)
F3 0.152(7) 0.112(5) 0.074(4) 0.017(4) -0.032(4) -0.096(5)

loop_
_atom_type_symbol
_atom_type_description
_atom_type_scat_dispersion_real
_atom_type_scat_dispersion_imag
_atom_type_scat_source
C C 0.0181 0.0091 'International Tables Vol C Tables 4.2.6.8 and 6.1.1.4'
H H 0.0000 0.0000 'International Tables Vol C Tables 4.2.6.8 and 6.1.1.4'
Cl Cl 0.3639 0.7018 'International Tables Vol C Tables 4.2.6.8 and 6.1.1.4'
F F 0.0727 0.0534 'International Tables Vol C Tables 4.2.6.8 and 6.1.1.4'
N N 0.0311 0.0180 'International Tables Vol C Tables 4.2.6.8 and 6.1.1.4'
O O 0.0492 0.0322 'International Tables Vol C Tables 4.2.6.8 and 6.1.1.4'
P P 0.2955 0.4335 'International Tables Vol C Tables 4.2.6.8 and 6.1.1.4'
Ru Ru 0.0552 3.2960 'International Tables Vol C Tables 4.2.6.8 and 6.1.1.4'

loop_
_geom_angle_atom_site_label_1
_geom_angle_atom_site_label_2
_geom_angle_atom_site_label_3
_geom_angle
_geom_angle_site_symmetry_1
_geom_angle_site_symmetry_3
O1 Ru1 O2 96.59(18) . .
O1 Ru1 N1 91.2(2) . .
O1 Ru1 N2 172.02(19) . .
O1 Ru1 N3 88.1(2) . .
O1 Ru1 N4 87.47(19) . .
O2 Ru1 N1 171.2(2) . .
O2 Ru1 N3 91.28(18) . .
O2 Ru1 N4 86.61(17) . .
N1 Ru1 N3 84.89(19) . .
N1 Ru1 N4 97.83(19) . .
N2 Ru1 O2 90.68(18) . .
N2 Ru1 N1 81.8(2) . .
N2 Ru1 N3 95.0(2) . .
N2 Ru1 N4 89.67(19) . .
N3 Ru1 N4 174.88(19) . .
C1 O1 Ru1 121.7(5) . .
C20 O2 Ru1 121.4(4) . .
C7 N1 Ru1 123.3(5) . .
C7 N1 C8 123.2(6) . .
C8 N1 Ru1 113.1(4) . .
C13 N2 Ru1 112.6(4) . .
C14 N2 Ru1 124.1(4) . .
C14 N2 C13 123.1(5) . .
Ru1 N3 H3 114.5 . .
C26 N3 Ru1 130.9(5) . .
C26 N3 H3 114.5 . .
C21 N4 Ru1 125.8(4) . .
C21 N4 C25 118.4(5) . .
C25 N4 Ru1 115.6(4) . .
O1 C1 C2 117.1(8) . .
O1 C1 C6 124.4(7) . .
C2 C1 C6 118.4(7) . .
C1 C2 H2 119.6 . .
C3 C2 C1 120.7(10) . .
C3 C2 H2 119.6 . .
C2 C3 H3A 119.4 . .
C2 C3 C4 121.2(10) . .
C4 C3 H3A 119.4 . .
C3 C4 H4 120.3 . .
C5 C4 C3 119.4(8) . .
C5 C4 H4 120.3 . .
C4 C5 H5 118.9 . .
C4 C5 C6 122.1(10) . .
C6 C5 H5 118.9 . .
C1 C6 C7 124.4(6) . .
C5 C6 C1 118.1(8) . .
C5 C6 C7 117.3(8) . .
N1 C7 C6 125.3(7) . .
N1 C7 H7 117.3 . .
C6 C7 H7 117.3 . .
N1 C8 H8 107.7 . .
N1 C8 C9 116.0(6) . .
N1 C8 C13 106.5(5) . .
C9 C8 H8 107.7 . .
C9 C8 C13 110.8(6) . .
C13 C8 H8 107.7 . .
C8 C9 H9A 109.6 . .
C8 C9 H9B 109.6 . .
H9A C9 H9B 108.1 . .
C10 C9 C8 110.3(7) . .
C10 C9 H9A 109.6 . .
C10 C9 H9B 109.6 . .
C9 C10 H10A 109.1 . .
C9 C10 H10B 109.1 . .
C9 C10 C11 112.3(6) . .
H10A C10 H10B 107.9 . .
C11 C10 H10A 109.1 . .
C11 C10 H10B 109.1 . .
C10 C11 H11A 109.4 . .
C10 C11 H11B 109.4 . .
C10 C11 C12 111.1(7) . .
H11A C11 H11B 108.0 . .
C12 C11 H11A 109.4 . .
C12 C11 H11B 109.4 . .
C11 C12 H12A 109.8 . .
C11 C12 H12B 109.8 . .
H12A C12 H12B 108.3 . .
C13 C12 C11 109.2(7) . .
C13 C12 H12A 109.8 . .
C13 C12 H12B 109.8 . .
N2 C13 C8 106.4(5) . .
N2 C13 C12 116.9(6) . .
N2 C13 H13 107.5 . .
C8 C13 H13 107.5 . .
C12 C13 C8 110.8(5) . .
C12 C13 H13 107.5 . .
N2 C14 H14 117.7 . .
N2 C14 C15 124.6(6) . .
C15 C14 H14 117.7 . .
C16 C15 C14 116.9(6) . .
C16 C15 C20 118.6(6) . .
C20 C15 C14 124.5(5) . .
C15 C16 H16 119.0 . .
C17 C16 C15 121.9(8) . .
C17 C16 H16 119.0 . .
C16 C17 H17 120.5 . .
C16 C17 C18 119.0(7) . .
C18 C17 H17 120.5 . .
C17 C18 H18 119.4 . .
C19 C18 C17 121.1(7) . .
C19 C18 H18 119.4 . .
C18 C19 H19 119.6 . .
C18 C19 C20 120.9(7) . .
C20 C19 H19 119.6 . .
O2 C20 C15 124.2(5) . .
O2 C20 C19 117.5(6) . .
C19 C20 C15 118.3(6) . .
N4 C21 H21 118.9 . .
N4 C21 C22 122.2(6) . .
C22 C21 H21 118.9 . .
C21 C22 H22 119.9 . .
C23 C22 C21 120.3(7) . .
C23 C22 H22 119.9 . .
C22 C23 H23 121.2 . .
C22 C23 C24 117.7(6) . .
C24 C23 H23 121.2 . .
C23 C24 H24 120.1 . .
C25 C24 C23 119.8(7) . .
C25 C24 H24 120.1 . .
N4 C25 C24 121.7(7) . .
N4 C25 H25 119.2 . .
C24 C25 H25 119.2 . .
N3 C26 C27 122.4(6) . .
N3 C26 C31 119.0(6) . .
C31 C26 C27 118.6(6) . .
C26 C27 H27 119.9 . .
C28 C27 C26 120.2(7) . .
C28 C27 H27 119.9 . .
C27 C28 H28 119.0 . .
C27 C28 C29 122.0(7) . .
C29 C28 H28 119.0 . .
O3 C29 C28 122.2(8) . .
O3 C29 C30 120.6(8) . .
C30 C29 C28 117.2(6) . .
C29 C30 H30 119.1 . .
C31 C30 C29 121.8(8) . .
C31 C30 H30 119.1 . .
C26 C31 H31 119.9 . .
C30 C31 C26 120.3(8) . .
C30 C31 H31 119.9 . .
Cl3 C33 H33A 109.5 . .
Cl3 C33 H33B 109.5 . .
Cl4 C33 Cl3 110.6(8) . .
Cl4 C33 H33A 109.5 . .
Cl4 C33 H33B 109.5 . .
H33A C33 H33B 108.1 . .
C34 O4 H4A 109.5 . .
O4 C34 H34A 109.5 . .
O4 C34 H34B 109.5 . .
O4 C34 H34C 109.5 . .
H34A C34 H34B 109.5 . .
H34A C34 H34C 109.5 . .
H34B C34 H34C 109.5 . .
F4 P2 F4 180.0 2_666 .
F5 P2 F4 90.0(3) 2_666 .
F5 P2 F4 90.0(3) 2_666 2_666
F5 P2 F4 90.0(3) . 2_666
F5 P2 F4 90.0(3) . .
F5 P2 F5 180.0 . 2_666
F5 P2 F6 96.9(9) . 2_666
F5 P2 F6 96.9(9) 2_666 .
F5 P2 F6 83.1(9) 2_666 2_666
F5 P2 F6 83.1(9) . .
F6 P2 F4 91.6(4) . 2_666
F6 P2 F4 88.4(4) 2_666 2_666
F6 P2 F4 88.4(4) . .
F6 P2 F4 91.6(4) 2_666 .
F6 P2 F6 180.0 2_666 .
Cl0A C32 Cl1A 108.7(9) . .
Cl0A C32 H32A 109.9 . .
Cl0A C32 H32B 109.9 . .
Cl1A C32 H32A 109.9 . .
Cl1A C32 H32B 109.9 . .
H32A C32 H32B 108.3 . .
F1 P1 F1 180.0 . 2_767
F1 P1 F2 89.0(3) . .
F1 P1 F2 91.0(3) 2_767 .
F1 P1 F2 91.0(3) . 2_767
F1 P1 F2 89.0(3) 2_767 2_767
F1 P1 F3 91.3(4) 2_767 .
F1 P1 F3 88.7(4) 2_767 2_767
F1 P1 F3 91.3(4) . 2_767
F1 P1 F3 88.7(4) . .
F2 P1 F2 180.0(5) . 2_767
F3 P1 F2 91.4(4) 2_767 2_767
F3 P1 F2 91.4(4) . .
F3 P1 F2 88.6(4) . 2_767
F3 P1 F2 88.6(4) 2_767 .
F3 P1 F3 180.0 2_767 .

loop_
_geom_bond_atom_site_label_1
_geom_bond_atom_site_label_2
_geom_bond_distance
_geom_bond_site_symmetry_2
Ru1 O1 1.991(5) .
Ru1 O2 2.008(4) .
Ru1 N1 2.017(5) .
Ru1 N2 2.008(5) .
Ru1 N3 2.031(5) .
Ru1 N4 2.125(5) .
O1 C1 1.325(8) .
O2 C20 1.312(7) .
O3 C29 1.239(8) .
N1 C7 1.297(9) .
N1 C8 1.476(9) .
N2 C13 1.493(8) .
N2 C14 1.289(8) .
N3 H3 0.8800 .
N3 C26 1.301(8) .
N4 C21 1.338(8) .
N4 C25 1.349(8) .
C1 C2 1.411(11) .
C1 C6 1.424(12) .
C2 H2 0.9500 .
C2 C3 1.375(14) .
C3 H3A 0.9500 .
C3 C4 1.388(18) .
C4 H4 0.9500 .
C4 C5 1.355(16) .
C5 H5 0.9500 .
C5 C6 1.422(10) .
C6 C7 1.428(12) .
C7 H7 0.9500 .
C8 H8 1.0000 .
C8 C9 1.525(9) .
C8 C13 1.534(10) .
C9 H9A 0.9900 .
C9 H9B 0.9900 .
C9 C10 1.507(13) .
C10 H10A 0.9900 .
C10 H10B 0.9900 .
C10 C11 1.513(16) .
C11 H11A 0.9900 .
C11 H11B 0.9900 .
C11 C12 1.523(12) .
C12 H12A 0.9900 .
C12 H12B 0.9900 .
C12 C13 1.518(9) .
C13 H13 1.0000 .
C14 H14 0.9500 .
C14 C15 1.431(9) .
C15 C16 1.406(9) .
C15 C20 1.426(9) .
C16 H16 0.9500 .
C16 C17 1.377(12) .
C17 H17 0.9500 .
C17 C18 1.388(13) .
C18 H18 0.9500 .
C18 C19 1.376(11) .
C19 H19 0.9500 .
C19 C20 1.411(9) .
C21 H21 0.9500 .
C21 C22 1.379(9) .
C22 H22 0.9500 .
C22 C23 1.369(11) .
C23 H23 0.9500 .
C23 C24 1.390(12) .
C24 H24 0.9500 .
C24 C25 1.382(10) .
C25 H25 0.9500 .
C26 C27 1.457(10) .
C26 C31 1.455(9) .
C27 H27 0.9500 .
C27 C28 1.340(9) .
C28 H28 0.9500 .
C28 C29 1.458(12) .
C29 C30 1.448(12) .
C30 H30 0.9500 .
C30 C31 1.348(10) .
C31 H31 0.9500 .
Cl3 C33 1.781(15) .
Cl4 C33 1.685(17) .
C33 H33A 0.9900 .
C33 H33B 0.9900 .
O4 H4A 0.8400 .
O4 C34 1.374(18) .
C34 H34A 0.9800 .
C34 H34B 0.9800 .
C34 H34C 0.9800 .
P2 F4 1.590(4) 2_666
P2 F4 1.590(4) .
P2 F5 1.508(7) .
P2 F5 1.508(7) 2_666
P2 F6 1.510(9) 2_666
P2 F6 1.510(9) .
Cl0A C32 1.702(15) .
Cl1A C32 1.842(17) .
C32 H32A 0.9900 .
C32 H32B 0.9900 .
P1 F1 1.576(5) 2_767
P1 F1 1.576(5) .
P1 F2 1.585(5) 2_767
P1 F2 1.585(5) .
P1 F3 1.584(6) 2_767
P1 F3 1.584(6) .

loop_
_twin_individual_id
_twin_individual_mass_fraction_refined
1 0.941(4)
2 0.059(4)
